data_7702929
loop_
_publ_author_name
'Shi, Xianghui'
'Liu, Zhizhou'
'Cheng, Jianhua'

_publ_section_title
;
 Barium tetraalkylaluminate complexes supported by the super-bulky
 hydrotris(pyrazolyl)borate ligand
;
_journal_name_full 'Dalton Transactions'
_journal_paper_doi 10.1039/C9DT04182F
_journal_year 2019
_chemical_formula_moiety 'C104  H164  B2  N12  Al2  Ba2'
_chemical_formula_sum 'C52 H82 Al B Ba N6'
_chemical_formula_weight 966.36
_chemical_name_common '[(TpAd,iPr)Ba(AlMe4)]2'
_chemical_properties_physical Air-sensitive,Moisture-sensitive
_space_group_crystal_system triclinic
_space_group_IT_number 2
_space_group_name_Hall '-P 1'
_space_group_name_H-M_alt 'P -1'
_atom_sites_solution_hydrogens mixed
_audit_creation_method SHELXL-2018/3
_audit_update_record
;
2019-09-30 deposited with the CCDC.	2019-11-21 downloaded from the CCDC.
;
_cell_angle_alpha 95.0710(10)
_cell_angle_beta 93.004(2)
_cell_angle_gamma 95.7660(10)
_cell_formula_units_Z 2
_cell_length_a 12.2575(12)
_cell_length_b 14.7303(14)
_cell_length_c 15.1632(14)
_cell_measurement_reflns_used 7186
_cell_measurement_temperature 193(2)
_cell_measurement_theta_max 26.39
_cell_measurement_theta_min 2.48
_cell_volume 2708.1(4)
_computing_molecular_graphics 'ORTEP-3 for Windows (Farrugia, 2012)'
_computing_publication_material 'WinGX publication routines (Farrugia, 2012)'
_computing_structure_refinement 'SHELXL-2018/3 (Sheldrick, 2018)'
_computing_structure_solution 'SUPERFLIP (Palatinus & Chapuis,2007)'
_diffrn_ambient_temperature 193(2)
_diffrn_measured_fraction_theta_full 0.970
_diffrn_measured_fraction_theta_max 0.970
_diffrn_measurement_device_type 'CCD area detector'
_diffrn_measurement_method 'phi and omega scans'
_diffrn_radiation_type MoK\a
_diffrn_radiation_wavelength 0.71073
_diffrn_reflns_av_R_equivalents 0.0223
_diffrn_reflns_av_unetI/netI 0.0455
_diffrn_reflns_Laue_measured_fraction_full 0.970
_diffrn_reflns_Laue_measured_fraction_max 0.970
_diffrn_reflns_limit_h_max 14
_diffrn_reflns_limit_h_min -9
_diffrn_reflns_limit_k_max 14
_diffrn_reflns_limit_k_min -17
_diffrn_reflns_limit_l_max 17
_diffrn_reflns_limit_l_min -18
_diffrn_reflns_number 13413
_diffrn_reflns_point_group_measured_fraction_full 0.970
_diffrn_reflns_point_group_measured_fraction_max 0.970
_diffrn_reflns_theta_full 24.999
_diffrn_reflns_theta_max 24.999
_diffrn_reflns_theta_min 1.673
_exptl_absorpt_coefficient_mu 0.787
_exptl_absorpt_correction_T_max 0.910
_exptl_absorpt_correction_T_min 0.876
_exptl_absorpt_correction_type empirical
_exptl_absorpt_process_details 'Sheldrick, G. M. SADABS, Version 2.10; Bruker AXS, Inc.: Madison, WI 2003.'
_exptl_crystal_colour Colorless
_exptl_crystal_density_diffrn 1.185
_exptl_crystal_density_method 'not measured'
_exptl_crystal_description Block
_exptl_crystal_F_000 1020
_exptl_crystal_recrystallization_method 'Re-crystallisation from solvent: Hexane'
_exptl_crystal_size_max 0.180
_exptl_crystal_size_mid 0.140
_exptl_crystal_size_min 0.120
_refine_diff_density_max 1.500
_refine_diff_density_min -0.481
_refine_diff_density_rms 0.081
_refine_ls_extinction_method none
_refine_ls_goodness_of_fit_ref 1.043
_refine_ls_hydrogen_treatment mixed
_refine_ls_matrix_type full
_refine_ls_number_parameters 587
_refine_ls_number_reflns 9265
_refine_ls_number_restraints 9
_refine_ls_restrained_S_all 1.042
_refine_ls_R_factor_all 0.0467
_refine_ls_R_factor_gt 0.0382
_refine_ls_shift/su_max 0.002
_refine_ls_shift/su_mean 0.000
_refine_ls_structure_factor_coef Fsqd
_refine_ls_weighting_details 'w=1/[\s^2^(Fo^2^)+(0.0552P)^2^+0.9725P] where P=(Fo^2^+2Fc^2^)/3'
_refine_ls_weighting_scheme calc
_refine_ls_wR_factor_gt 0.0931
_refine_ls_wR_factor_ref 0.0976
_reflns_Friedel_coverage 0.000
_reflns_number_gt 8022
_reflns_number_total 9265
_reflns_threshold_expression 'I > 2\s(I)'
_cod_data_source_file c9dt04182f2.cif
_cod_data_source_block G050
_cod_database_code 7702929
_shelx_shelxl_version_number 2018/3
_shelx_space_group_comment
;
The symmetry employed for this shelxl refinement is uniquely defined
by the following loop, which should always be used as a source of
symmetry information in preference to the above space-group names.
They are only intended as comments.
;
_shelx_estimated_absorpt_t_min 0.871
_shelx_estimated_absorpt_t_max 0.912

loop_
_space_group_symop_operation_xyz
'x, y, z'
'-x, -y, -z'

loop_
_atom_site_label
_atom_site_type_symbol
_atom_site_fract_x
_atom_site_fract_y
_atom_site_fract_z
_atom_site_U_iso_or_equiv
_atom_site_adp_type
_atom_site_occupancy
_atom_site_site_symmetry_order
_atom_site_calc_flag
_atom_site_refinement_flags_posn
_atom_site_refinement_flags_adp
C1 C 0.1440(3) 0.4871(2) 0.0522(2) 0.0318(8) Uani 1 1 d . .
C2 C 0.0153(3) 0.2985(2) -0.0320(3) 0.0362(8) Uani 1 1 d . .
C3 C 0.2862(3) 0.3337(3) -0.0371(3) 0.0528(11) Uani 1 1 d . .
H3A H 0.286840 0.298739 0.014942 0.079 Uiso 1 1 calc R U
H3B H 0.347547 0.382358 -0.030333 0.079 Uiso 1 1 calc R U
H3C H 0.293685 0.292692 -0.090488 0.079 Uiso 1 1 calc R U
C4 C 0.1338(3) 0.4478(3) -0.1629(3) 0.0387(9) Uani 1 1 d . .
C11 C 0.5624(3) 0.6057(2) 0.3049(3) 0.0440(9) Uani 1 1 d . .
H11A H 0.591831 0.559933 0.340027 0.066 Uiso 1 1 calc R U
H11B H 0.615005 0.623704 0.261485 0.066 Uiso 1 1 calc R U
H11C H 0.550164 0.659674 0.344304 0.066 Uiso 1 1 calc R U
C12 C 0.4702(3) 0.4776(2) 0.1983(2) 0.0419(9) Uani 1 1 d . .
H12A H 0.501752 0.434075 0.234906 0.063 Uiso 1 1 calc R U
H12B H 0.399134 0.449988 0.170526 0.063 Uiso 1 1 calc R U
H12C H 0.520059 0.492884 0.152076 0.063 Uiso 1 1 calc R U
C13 C 0.4538(3) 0.5650(2) 0.2565(2) 0.0273(7) Uani 1 1 d . .
H13 H 0.400871 0.548238 0.301947 0.033 Uiso 1 1 calc R U
C14 C 0.4052(2) 0.63294(19) 0.2015(2) 0.0228(6) Uani 1 1 d . .
C15 C 0.4154(3) 0.6435(2) 0.1136(2) 0.0269(7) Uani 1 1 d . .
H15 H 0.453304 0.607136 0.073079 0.032 Uiso 1 1 calc R U
C16 C 0.3593(3) 0.71826(19) 0.0950(2) 0.0231(6) Uani 1 1 d . .
C17 C 0.3557(3) 0.7636(2) 0.0097(2) 0.0253(7) Uani 1 1 d . .
C18 C 0.4687(3) 0.8157(2) 0.0008(2) 0.0296(7) Uani 1 1 d . .
H18A H 0.486042 0.862540 0.051819 0.036 Uiso 1 1 calc R U
H18B H 0.525578 0.772458 0.001415 0.036 Uiso 1 1 calc R U
C19 C 0.3296(4) 0.6915(2) -0.0704(2) 0.0443(10) Uani 1 1 d . .
H19A H 0.256187 0.658099 -0.065958 0.053 Uiso 1 1 calc R U
H19B H 0.384524 0.646515 -0.070557 0.053 Uiso 1 1 calc R U
C20 C 0.2701(3) 0.8330(2) 0.0091(2) 0.0333(8) Uani 1 1 d . .
H20A H 0.286622 0.880110 0.060098 0.040 Uiso 1 1 calc R U
H20B H 0.195993 0.801282 0.014834 0.040 Uiso 1 1 calc R U
C21 C 0.2723(3) 0.8791(2) -0.0784(2) 0.0394(9) Uani 1 1 d . .
H21 H 0.216106 0.923828 -0.078507 0.047 Uiso 1 1 calc R U
C22 C 0.2453(4) 0.8069(3) -0.1562(3) 0.0552(12) Uani 1 1 d . .
H22A H 0.244353 0.836497 -0.212367 0.066 Uiso 1 1 calc R U
H22B H 0.171652 0.774201 -0.151060 0.066 Uiso 1 1 calc R U
C23 C 0.3319(4) 0.7387(2) -0.1572(2) 0.0551(13) Uani 1 1 d . .
H23 H 0.315000 0.691571 -0.209067 0.066 Uiso 1 1 calc R U
C24 C 0.4454(4) 0.7895(3) -0.1640(2) 0.0507(11) Uani 1 1 d . .
H24A H 0.501508 0.745699 -0.164133 0.061 Uiso 1 1 calc R U
H24B H 0.447519 0.818980 -0.220201 0.061 Uiso 1 1 calc R U
C25 C 0.4706(3) 0.8622(2) -0.0857(2) 0.0360(8) Uani 1 1 d . .
H25 H 0.544786 0.895698 -0.090409 0.043 Uiso 1 1 calc R U
C26 C 0.3841(3) 0.9293(2) -0.0863(2) 0.0379(9) Uani 1 1 d . .
H26A H 0.400773 0.977325 -0.036174 0.045 Uiso 1 1 calc R U
H26B H 0.385031 0.959347 -0.142170 0.045 Uiso 1 1 calc R U
C31 C 0.4032(3) 1.0448(3) 0.4210(3) 0.0465(10) Uani 1 1 d . .
H31A H 0.479503 1.072701 0.429789 0.070 Uiso 1 1 calc R U
H31B H 0.359169 1.085233 0.389622 0.070 Uiso 1 1 calc R U
H31C H 0.373609 1.035884 0.478759 0.070 Uiso 1 1 calc R U
C32 C 0.4512(3) 0.9619(3) 0.2785(3) 0.0452(9) Uani 1 1 d . .
H32A H 0.526591 0.991457 0.289602 0.068 Uiso 1 1 calc R U
H32B H 0.452371 0.901156 0.246766 0.068 Uiso 1 1 calc R U
H32C H 0.408432 0.999476 0.242578 0.068 Uiso 1 1 calc R U
C33 C 0.3992(3) 0.9521(2) 0.3661(2) 0.0293(7) Uani 1 1 d . .
H33 H 0.442602 0.911590 0.400429 0.035 Uiso 1 1 calc R U
C34 C 0.2839(3) 0.9071(2) 0.35112(19) 0.0250(7) Uani 1 1 d . .
C35 C 0.1873(3) 0.9473(2) 0.3460(2) 0.0272(7) Uani 1 1 d . .
H35 H 0.179147 1.010892 0.354692 0.033 Uiso 1 1 calc R U
C36 C 0.1038(3) 0.8757(2) 0.32531(19) 0.0233(6) Uani 1 1 d . .
C37 C -0.0181(3) 0.8830(2) 0.3172(2) 0.0245(7) Uani 1 1 d . .
C38 C -0.0558(3) 0.9126(3) 0.4083(2) 0.0401(9) Uani 1 1 d . .
H38A H -0.013562 0.971271 0.431949 0.048 Uiso 1 1 calc R U
H38B H -0.041339 0.865952 0.449392 0.048 Uiso 1 1 calc R U
C39 C -0.0428(3) 0.9564(3) 0.2549(3) 0.0435(9) Uani 1 1 d . .
H39A H -0.000889 1.015615 0.277314 0.052 Uiso 1 1 calc R U
H39B H -0.018862 0.938415 0.195037 0.052 Uiso 1 1 calc R U
C40 C -0.0851(3) 0.7929(2) 0.2808(2) 0.0317(8) Uani 1 1 d . .
H40A H -0.070844 0.744489 0.319946 0.038 Uiso 1 1 calc R U
H40B H -0.061767 0.773692 0.221053 0.038 Uiso 1 1 calc R U
C41 C -0.2086(3) 0.8039(2) 0.2751(2) 0.0367(8) Uani 1 1 d . .
H41 H -0.250957 0.744353 0.251596 0.044 Uiso 1 1 calc R U
C42 C -0.2437(3) 0.8328(3) 0.3669(3) 0.0505(10) Uani 1 1 d . .
H42A H -0.229826 0.785229 0.407201 0.061 Uiso 1 1 calc R U
H42B H -0.323336 0.839293 0.364077 0.061 Uiso 1 1 calc R U
C43 C -0.1790(3) 0.9243(4) 0.4030(3) 0.0599(13) Uani 1 1 d . .
H43 H -0.202528 0.943421 0.463378 0.072 Uiso 1 1 calc R U
C44 C -0.1995(4) 0.9971(3) 0.3413(4) 0.0727(16) Uani 1 1 d . .
H44A H -0.157235 1.056001 0.364350 0.087 Uiso 1 1 calc R U
H44B H -0.278518 1.006238 0.338104 0.087 Uiso 1 1 calc R U
C45 C -0.1645(4) 0.9674(3) 0.2489(3) 0.0570(12) Uani 1 1 d . .
H45 H -0.178748 1.015277 0.208131 0.068 Uiso 1 1 calc R U
C46 C -0.2302(3) 0.8770(3) 0.2139(3) 0.0494(10) Uani 1 1 d . .
H46A H -0.309585 0.884761 0.210369 0.059 Uiso 1 1 calc R U
H46B H -0.208863 0.857933 0.153543 0.059 Uiso 1 1 calc R U
C51 C 0.3406(3) 0.7791(3) 0.5699(2) 0.0442(9) Uani 1 1 d . .
H51A H 0.390781 0.821600 0.610236 0.066 Uiso 1 1 calc R U
H51B H 0.309441 0.812463 0.523110 0.066 Uiso 1 1 calc R U
H51C H 0.281153 0.751835 0.603070 0.066 Uiso 1 1 calc R U
C52 C 0.4574(4) 0.6534(3) 0.5998(3) 0.0518(11) Uani 1 1 d . .
H52A H 0.506510 0.697427 0.639515 0.078 Uiso 1 1 calc R U
H52B H 0.400513 0.623785 0.633950 0.078 Uiso 1 1 calc R U
H52C H 0.499713 0.606855 0.572042 0.078 Uiso 1 1 calc R U
C53 C 0.4034(3) 0.7034(2) 0.5281(2) 0.0338(8) Uani 1 1 d . .
H53 H 0.462339 0.732225 0.493208 0.041 Uiso 1 1 calc R U
C54 C 0.3271(3) 0.6375(2) 0.4658(2) 0.0268(7) Uani 1 1 d . .
C55 C 0.2778(3) 0.5524(2) 0.4783(2) 0.0327(8) Uani 1 1 d . .
H55 H 0.288018 0.519520 0.528741 0.039 Uiso 1 1 calc R U
C56 C 0.2095(3) 0.5234(2) 0.4023(2) 0.0272(7) Uani 1 1 d . .
C57 C 0.1443(3) 0.4315(2) 0.3774(2) 0.0331(8) Uani 1 1 d . .
C58 C 0.0966(4) 0.3924(3) 0.4594(3) 0.0625(14) Uani 1 1 d . .
H58A H 0.048589 0.435314 0.487424 0.075 Uiso 1 1 calc R U
H58B H 0.156903 0.384687 0.503255 0.075 Uiso 1 1 calc R U
C59 C 0.2196(3) 0.3639(2) 0.3392(3) 0.0422(9) Uani 1 1 d . .
H59A H 0.280027 0.358308 0.383682 0.051 Uiso 1 1 calc R U
H59B H 0.252431 0.387160 0.286206 0.051 Uiso 1 1 calc R U
C60 C 0.0519(4) 0.4380(3) 0.3085(4) 0.0715(16) Uani 1 1 d . .
H60A H 0.082463 0.463010 0.255426 0.086 Uiso 1 1 calc R U
H60B H 0.000687 0.480250 0.332854 0.086 Uiso 1 1 calc R U
C61 C -0.0107(5) 0.3431(3) 0.2819(5) 0.095(2) Uani 1 1 d . .
H61 H -0.070704 0.349281 0.236279 0.114 Uiso 1 1 calc R U
C62 C -0.0599(4) 0.3087(3) 0.3601(6) 0.110(3) Uani 1 1 d . .
H62A H -0.103325 0.248820 0.342917 0.132 Uiso 1 1 calc R U
H62B H -0.110153 0.351997 0.384030 0.132 Uiso 1 1 calc R U
C63 C 0.0288(5) 0.2977(3) 0.4311(4) 0.0756(17) Uani 1 1 d . .
H63 H -0.005447 0.273069 0.483756 0.091 Uiso 1 1 calc R U
C64 C 0.1097(4) 0.2326(2) 0.3941(3) 0.0477(10) Uani 1 1 d . .
H64A H 0.170061 0.228984 0.439308 0.057 Uiso 1 1 calc R U
H64B H 0.071337 0.170336 0.379227 0.057 Uiso 1 1 calc R U
C65 C 0.1553(3) 0.2682(2) 0.3131(3) 0.0439(9) Uani 1 1 d . .
H65 H 0.205896 0.225232 0.287243 0.053 Uiso 1 1 calc R U
C66 C 0.0629(5) 0.2787(3) 0.2442(3) 0.0689(15) Uani 1 1 d . .
H66A H 0.094411 0.301919 0.190689 0.083 Uiso 1 1 calc R U
H66B H 0.020753 0.218319 0.226518 0.083 Uiso 1 1 calc R U
B1 B 0.3337(3) 0.7383(2) 0.3324(2) 0.0238(7) Uani 1 1 d . .
H1B1 H 0.411701 0.768833 0.370162 0.029 Uiso 1 1 calc R U
N1 N 0.3428(2) 0.69882(16) 0.23413(16) 0.0226(5) Uani 1 1 d . .
N2 N 0.3141(2) 0.75210(16) 0.16706(16) 0.0231(5) Uani 1 1 d . .
N3 N 0.2579(2) 0.81522(16) 0.33545(16) 0.0222(5) Uani 1 1 d . .
N4 N 0.1459(2) 0.79480(16) 0.31847(16) 0.0227(5) Uani 1 1 d . .
N5 N 0.2902(2) 0.65866(16) 0.38511(16) 0.0231(5) Uani 1 1 d . .
N6 N 0.2159(2) 0.58802(16) 0.34567(16) 0.0241(6) Uani 1 1 d . .
Al1 Al 0.14634(8) 0.38863(7) -0.04818(7) 0.0297(2) Uani 1 1 d D .
Ba1 Ba 0.10924(2) 0.64561(2) 0.19542(2) 0.02544(8) Uani 1 1 d . .
H1C H 0.071(3) 0.502(3) 0.057(3) 0.053(12) Uiso 1 1 d D .
H1A H 0.192(3) 0.532(3) 0.043(3) 0.049(12) Uiso 1 1 d D .
H1B H 0.160(4) 0.461(3) 0.109(3) 0.092(18) Uiso 1 1 d D .
H4C H 0.213(3) 0.489(2) -0.168(2) 0.069(14) Uiso 1 1 d D .
H2C H 0.038(4) 0.274(3) 0.020(3) 0.056(12) Uiso 1 1 d . .
H2B H -0.010(3) 0.244(3) -0.076(3) 0.049(11) Uiso 1 1 d . .
H4B H 0.131(3) 0.407(2) -0.2156(17) 0.051(11) Uiso 1 1 d D .
H2A H -0.052(4) 0.323(3) -0.018(3) 0.054(12) Uiso 1 1 d . .
H4A H 0.085(3) 0.492(2) -0.165(2) 0.081(16) Uiso 1 1 d D .

loop_
_atom_site_aniso_label
_atom_site_aniso_U_11
_atom_site_aniso_U_22
_atom_site_aniso_U_33
_atom_site_aniso_U_23
_atom_site_aniso_U_13
_atom_site_aniso_U_12
C1 0.026(2) 0.0284(18) 0.039(2) -0.0028(15) -0.0020(16) 0.0027(15)
C2 0.034(2) 0.0307(18) 0.042(2) -0.0033(16) -0.0115(17) 0.0061(16)
C3 0.033(2) 0.069(3) 0.053(2) -0.021(2) -0.0133(18) 0.025(2)
C4 0.035(2) 0.039(2) 0.041(2) -0.0087(17) -0.0053(16) 0.0076(17)
C11 0.037(2) 0.0363(19) 0.060(3) 0.0146(18) -0.0124(18) 0.0083(16)
C12 0.055(3) 0.0313(18) 0.042(2) 0.0055(16) -0.0021(18) 0.0206(17)
C13 0.0278(18) 0.0261(16) 0.0302(17) 0.0087(13) 0.0004(14) 0.0087(13)
C14 0.0185(16) 0.0206(14) 0.0299(17) 0.0040(12) 0.0008(13) 0.0040(12)
C15 0.0296(18) 0.0252(16) 0.0276(17) 0.0033(13) 0.0048(14) 0.0092(13)
C16 0.0235(17) 0.0194(14) 0.0259(16) -0.0002(12) -0.0002(13) 0.0023(12)
C17 0.0309(18) 0.0220(15) 0.0223(16) 0.0011(12) -0.0040(13) 0.0032(13)
C18 0.0297(19) 0.0331(17) 0.0271(17) 0.0069(14) 0.0005(14) 0.0056(14)
C19 0.082(3) 0.0222(17) 0.0260(18) 0.0009(14) -0.0036(18) -0.0037(18)
C20 0.0280(19) 0.0351(18) 0.0379(19) 0.0101(15) -0.0036(15) 0.0051(15)
C21 0.041(2) 0.040(2) 0.039(2) 0.0164(16) -0.0086(16) 0.0052(16)
C22 0.072(3) 0.048(2) 0.041(2) 0.0195(18) -0.026(2) -0.018(2)
C23 0.108(4) 0.0298(19) 0.0211(18) -0.0024(15) -0.006(2) -0.014(2)
C24 0.086(3) 0.044(2) 0.0262(19) 0.0092(16) 0.014(2) 0.015(2)
C25 0.040(2) 0.0369(19) 0.0306(18) 0.0087(15) 0.0057(15) -0.0041(16)
C26 0.058(3) 0.0254(17) 0.0302(18) 0.0078(14) 0.0000(17) 0.0001(16)
C31 0.031(2) 0.040(2) 0.063(3) -0.0119(18) 0.0049(18) -0.0083(17)
C32 0.030(2) 0.058(2) 0.046(2) 0.0020(18) 0.0107(17) -0.0062(18)
C33 0.0259(18) 0.0292(17) 0.0312(18) 0.0008(13) 0.0019(14) -0.0034(14)
C34 0.0300(18) 0.0236(15) 0.0205(15) 0.0002(12) 0.0023(13) 0.0001(13)
C35 0.0288(18) 0.0189(15) 0.0337(18) 0.0008(13) 0.0032(14) 0.0028(13)
C36 0.0229(17) 0.0232(15) 0.0229(15) -0.0015(12) -0.0013(12) 0.0028(13)
C37 0.0237(17) 0.0230(15) 0.0260(16) -0.0026(12) -0.0014(13) 0.0041(13)
C38 0.0274(19) 0.059(2) 0.0301(19) -0.0131(16) -0.0027(15) 0.0048(17)
C39 0.040(2) 0.040(2) 0.051(2) 0.0135(17) -0.0113(18) 0.0065(17)
C40 0.0228(18) 0.0304(17) 0.0392(19) -0.0073(14) -0.0057(14) 0.0034(14)
C41 0.0234(18) 0.0391(19) 0.045(2) -0.0069(16) -0.0053(15) 0.0033(15)
C42 0.022(2) 0.083(3) 0.045(2) 0.002(2) 0.0020(17) 0.0020(19)
C43 0.026(2) 0.101(4) 0.045(2) -0.040(2) 0.0045(18) 0.011(2)
C44 0.037(2) 0.053(3) 0.122(5) -0.035(3) -0.025(3) 0.028(2)
C45 0.045(3) 0.042(2) 0.085(3) 0.018(2) -0.023(2) 0.0132(19)
C46 0.037(2) 0.064(3) 0.046(2) 0.001(2) -0.0114(18) 0.014(2)
C51 0.052(3) 0.044(2) 0.032(2) -0.0046(16) 0.0034(17) -0.0136(18)
C52 0.050(3) 0.065(3) 0.036(2) 0.0066(19) -0.0196(19) -0.008(2)
C53 0.033(2) 0.043(2) 0.0225(17) 0.0047(14) -0.0025(14) -0.0103(16)
C54 0.0227(17) 0.0345(17) 0.0226(16) 0.0044(13) -0.0012(13) 0.0006(14)
C55 0.0300(19) 0.0394(19) 0.0282(18) 0.0110(14) -0.0032(14) -0.0034(15)
C56 0.0211(17) 0.0291(16) 0.0310(17) 0.0044(13) -0.0016(13) 0.0004(13)
C57 0.0280(19) 0.0281(17) 0.043(2) 0.0052(14) -0.0020(15) -0.0006(14)
C58 0.087(4) 0.029(2) 0.072(3) -0.0033(19) 0.043(3) -0.009(2)
C59 0.039(2) 0.040(2) 0.045(2) -0.0042(17) 0.0072(17) -0.0013(17)
C60 0.046(3) 0.030(2) 0.130(5) 0.007(2) -0.046(3) -0.0086(19)
C61 0.058(3) 0.031(2) 0.186(7) 0.018(3) -0.068(4) -0.015(2)
C62 0.033(3) 0.035(3) 0.255(9) -0.019(4) 0.015(4) -0.004(2)
C63 0.103(5) 0.030(2) 0.093(4) -0.001(2) 0.056(3) -0.015(2)
C64 0.061(3) 0.0282(18) 0.052(2) 0.0032(17) -0.003(2) 0.0004(18)
C65 0.047(2) 0.036(2) 0.046(2) -0.0075(16) 0.0026(18) 0.0007(17)
C66 0.097(4) 0.037(2) 0.063(3) 0.003(2) -0.034(3) -0.019(2)
B1 0.0239(19) 0.0248(17) 0.0222(18) 0.0002(14) -0.0020(14) 0.0039(14)
N1 0.0226(14) 0.0234(13) 0.0228(13) 0.0045(10) -0.0002(11) 0.0059(11)
N2 0.0251(14) 0.0214(12) 0.0233(13) 0.0049(10) -0.0039(11) 0.0058(11)
N3 0.0198(14) 0.0231(13) 0.0227(13) -0.0010(10) -0.0008(10) 0.0011(10)
N4 0.0193(14) 0.0229(13) 0.0248(13) -0.0027(10) -0.0027(10) 0.0033(10)
N5 0.0180(13) 0.0257(13) 0.0242(14) 0.0006(10) -0.0039(11) -0.0004(11)
N6 0.0214(14) 0.0227(13) 0.0268(14) 0.0012(10) -0.0048(11) 0.0004(11)
Al1 0.0220(5) 0.0301(5) 0.0351(5) -0.0085(4) -0.0067(4) 0.0079(4)
Ba1 0.02432(12) 0.02277(11) 0.02741(11) -0.00517(7) -0.00810(7) 0.00524(7)

loop_
_atom_type_symbol
_atom_type_description
_atom_type_scat_dispersion_real
_atom_type_scat_dispersion_imag
_atom_type_scat_source
C C 0.0033 0.0016 'International Tables Vol C Tables 4.2.6.8 and 6.1.1.4'
H H 0.0000 0.0000 'International Tables Vol C Tables 4.2.6.8 and 6.1.1.4'
B B 0.0013 0.0007 'International Tables Vol C Tables 4.2.6.8 and 6.1.1.4'
N N 0.0061 0.0033 'International Tables Vol C Tables 4.2.6.8 and 6.1.1.4'
Al Al 0.0645 0.0514 'International Tables Vol C Tables 4.2.6.8 and 6.1.1.4'
Ba Ba -0.3244 2.2819 'International Tables Vol C Tables 4.2.6.8 and 6.1.1.4'

loop_
_geom_angle_atom_site_label_1
_geom_angle_atom_site_label_2
_geom_angle_atom_site_label_3
_geom_angle
_geom_angle_site_symmetry_1
_geom_angle_site_symmetry_3
Al1 C1 H1C 109(2) . .
Al1 C1 H1A 108(3) . .
H1C C1 H1A 115(3) . .
Al1 C1 H1B 109(3) . .
H1C C1 H1B 104(3) . .
H1A C1 H1B 112(3) . .
Al1 C2 Ba1 91.69(14) . 2_565
Al1 C2 H2C 101(3) . .
Ba1 C2 H2C 167(3) 2_565 .
Al1 C2 H2B 123(2) . .
Ba1 C2 H2B 68(2) 2_565 .
H2C C2 H2B 105(3) . .
Al1 C2 H2A 118(2) . .
Ba1 C2 H2A 68(2) 2_565 .
H2C C2 H2A 104(4) . .
H2B C2 H2A 103(3) . .
Al1 C3 H3A 109.5 . .
Al1 C3 H3B 109.5 . .
H3A C3 H3B 109.5 . .
Al1 C3 H3C 109.5 . .
H3A C3 H3C 109.5 . .
H3B C3 H3C 109.5 . .
Al1 C4 Ba1 89.16(14) . 2_565
Al1 C4 H4C 106.4(17) . .
Ba1 C4 H4C 164.5(18) 2_565 .
Al1 C4 H4B 115.5(19) . .
Ba1 C4 H4B 73(2) 2_565 .
H4C C4 H4B 101(2) . .
Al1 C4 H4A 116(2) . .
Ba1 C4 H4A 69(3) 2_565 .
H4C C4 H4A 102(2) . .
H4B C4 H4A 113(3) . .
C13 C11 H11A 109.5 . .
C13 C11 H11B 109.5 . .
H11A C11 H11B 109.5 . .
C13 C11 H11C 109.5 . .
H11A C11 H11C 109.5 . .
H11B C11 H11C 109.5 . .
C13 C12 H12A 109.5 . .
C13 C12 H12B 109.5 . .
H12A C12 H12B 109.5 . .
C13 C12 H12C 109.5 . .
H12A C12 H12C 109.5 . .
H12B C12 H12C 109.5 . .
C14 C13 C11 111.5(3) . .
C14 C13 C12 110.4(3) . .
C11 C13 C12 110.2(3) . .
C14 C13 H13 108.2 . .
C11 C13 H13 108.2 . .
C12 C13 H13 108.2 . .
C15 C14 N1 107.2(3) . .
C15 C14 C13 128.6(3) . .
N1 C14 C13 124.2(3) . .
C14 C15 C16 106.6(3) . .
C14 C15 H15 126.7 . .
C16 C15 H15 126.7 . .
N2 C16 C15 110.6(3) . .
N2 C16 C17 121.9(3) . .
C15 C16 C17 127.3(3) . .
C16 C17 C18 108.3(2) . .
C16 C17 C20 111.8(3) . .
C18 C17 C20 107.9(2) . .
C16 C17 C19 110.6(2) . .
C18 C17 C19 108.9(3) . .
C20 C17 C19 109.2(3) . .
C25 C18 C17 110.7(3) . .
C25 C18 H18A 109.5 . .
C17 C18 H18A 109.5 . .
C25 C18 H18B 109.5 . .
C17 C18 H18B 109.5 . .
H18A C18 H18B 108.1 . .
C17 C19 C23 109.9(3) . .
C17 C19 H19A 109.7 . .
C23 C19 H19A 109.7 . .
C17 C19 H19B 109.7 . .
C23 C19 H19B 109.7 . .
H19A C19 H19B 108.2 . .
C17 C20 C21 109.5(3) . .
C17 C20 H20A 109.8 . .
C21 C20 H20A 109.8 . .
C17 C20 H20B 109.8 . .
C21 C20 H20B 109.8 . .
H20A C20 H20B 108.2 . .
C26 C21 C22 109.9(3) . .
C26 C21 C20 109.9(3) . .
C22 C21 C20 109.6(3) . .
C26 C21 H21 109.1 . .
C22 C21 H21 109.1 . .
C20 C21 H21 109.1 . .
C21 C22 C23 109.5(3) . .
C21 C22 H22A 109.8 . .
C23 C22 H22A 109.8 . .
C21 C22 H22B 109.8 . .
C23 C22 H22B 109.8 . .
H22A C22 H22B 108.2 . .
C24 C23 C22 109.6(3) . .
C24 C23 C19 109.5(3) . .
C22 C23 C19 108.9(4) . .
C24 C23 H23 109.6 . .
C22 C23 H23 109.6 . .
C19 C23 H23 109.6 . .
C25 C24 C23 109.7(3) . .
C25 C24 H24A 109.7 . .
C23 C24 H24A 109.7 . .
C25 C24 H24B 109.7 . .
C23 C24 H24B 109.7 . .
H24A C24 H24B 108.2 . .
C26 C25 C24 109.3(3) . .
C26 C25 C18 109.6(3) . .
C24 C25 C18 109.2(3) . .
C26 C25 H25 109.6 . .
C24 C25 H25 109.6 . .
C18 C25 H25 109.6 . .
C21 C26 C25 109.7(3) . .
C21 C26 H26A 109.7 . .
C25 C26 H26A 109.7 . .
C21 C26 H26B 109.7 . .
C25 C26 H26B 109.7 . .
H26A C26 H26B 108.2 . .
C33 C31 H31A 109.5 . .
C33 C31 H31B 109.5 . .
H31A C31 H31B 109.5 . .
C33 C31 H31C 109.5 . .
H31A C31 H31C 109.5 . .
H31B C31 H31C 109.5 . .
C33 C32 H32A 109.5 . .
C33 C32 H32B 109.5 . .
H32A C32 H32B 109.5 . .
C33 C32 H32C 109.5 . .
H32A C32 H32C 109.5 . .
H32B C32 H32C 109.5 . .
C34 C33 C32 110.6(3) . .
C34 C33 C31 111.2(3) . .
C32 C33 C31 111.3(3) . .
C34 C33 H33 107.9 . .
C32 C33 H33 107.9 . .
C31 C33 H33 107.9 . .
N3 C34 C35 107.5(3) . .
N3 C34 C33 123.7(3) . .
C35 C34 C33 128.8(3) . .
C34 C35 C36 106.1(3) . .
C34 C35 H35 127.0 . .
C36 C35 H35 127.0 . .
N4 C36 C35 110.4(3) . .
N4 C36 C37 122.5(3) . .
C35 C36 C37 127.0(3) . .
C36 C37 C38 108.7(3) . .
C36 C37 C40 113.0(2) . .
C38 C37 C40 109.0(3) . .
C36 C37 C39 110.0(3) . .
C38 C37 C39 108.2(3) . .
C40 C37 C39 107.9(3) . .
C37 C38 C43 110.7(3) . .
C37 C38 H38A 109.5 . .
C43 C38 H38A 109.5 . .
C37 C38 H38B 109.5 . .
C43 C38 H38B 109.5 . .
H38A C38 H38B 108.1 . .
C45 C39 C37 110.7(3) . .
C45 C39 H39A 109.5 . .
C37 C39 H39A 109.5 . .
C45 C39 H39B 109.5 . .
C37 C39 H39B 109.5 . .
H39A C39 H39B 108.1 . .
C37 C40 C41 110.8(3) . .
C37 C40 H40A 109.5 . .
C41 C40 H40A 109.5 . .
C37 C40 H40B 109.5 . .
C41 C40 H40B 109.5 . .
H40A C40 H40B 108.1 . .
C42 C41 C46 109.3(3) . .
C42 C41 C40 109.1(3) . .
C46 C41 C40 109.3(3) . .
C42 C41 H41 109.7 . .
C46 C41 H41 109.7 . .
C40 C41 H41 109.7 . .
C41 C42 C43 109.7(3) . .
C41 C42 H42A 109.7 . .
C43 C42 H42A 109.7 . .
C41 C42 H42B 109.7 . .
C43 C42 H42B 109.7 . .
H42A C42 H42B 108.2 . .
C44 C43 C42 109.9(3) . .
C44 C43 C38 108.9(4) . .
C42 C43 C38 109.0(3) . .
C44 C43 H43 109.7 . .
C42 C43 H43 109.7 . .
C38 C43 H43 109.7 . .
C43 C44 C45 109.6(3) . .
C43 C44 H44A 109.8 . .
C45 C44 H44A 109.8 . .
C43 C44 H44B 109.8 . .
C45 C44 H44B 109.8 . .
H44A C44 H44B 108.2 . .
C39 C45 C46 110.2(3) . .
C39 C45 C44 108.9(3) . .
C46 C45 C44 109.3(4) . .
C39 C45 H45 109.5 . .
C46 C45 H45 109.5 . .
C44 C45 H45 109.5 . .
C41 C46 C45 109.8(3) . .
C41 C46 H46A 109.7 . .
C45 C46 H46A 109.7 . .
C41 C46 H46B 109.7 . .
C45 C46 H46B 109.7 . .
H46A C46 H46B 108.2 . .
C53 C51 H51A 109.5 . .
C53 C51 H51B 109.5 . .
H51A C51 H51B 109.5 . .
C53 C51 H51C 109.5 . .
H51A C51 H51C 109.5 . .
H51B C51 H51C 109.5 . .
C53 C52 H52A 109.5 . .
C53 C52 H52B 109.5 . .
H52A C52 H52B 109.5 . .
C53 C52 H52C 109.5 . .
H52A C52 H52C 109.5 . .
H52B C52 H52C 109.5 . .
C54 C53 C52 110.8(3) . .
C54 C53 C51 110.1(3) . .
C52 C53 C51 110.5(3) . .
C54 C53 H53 108.5 . .
C52 C53 H53 108.5 . .
C51 C53 H53 108.5 . .
N5 C54 C55 107.7(3) . .
N5 C54 C53 122.6(3) . .
C55 C54 C53 129.7(3) . .
C54 C55 C56 106.5(3) . .
C54 C55 H55 126.8 . .
C56 C55 H55 126.8 . .
N6 C56 C55 109.8(3) . .
N6 C56 C57 121.3(3) . .
C55 C56 C57 128.7(3) . .
C56 C57 C60 111.5(3) . .
C56 C57 C59 109.5(3) . .
C60 C57 C59 108.4(3) . .
C56 C57 C58 110.8(3) . .
C60 C57 C58 109.4(4) . .
C59 C57 C58 107.1(3) . .
C57 C58 C63 109.5(4) . .
C57 C58 H58A 109.8 . .
C63 C58 H58A 109.8 . .
C57 C58 H58B 109.8 . .
C63 C58 H58B 109.8 . .
H58A C58 H58B 108.2 . .
C57 C59 C65 111.0(3) . .
C57 C59 H59A 109.4 . .
C65 C59 H59A 109.4 . .
C57 C59 H59B 109.4 . .
C65 C59 H59B 109.4 . .
H59A C59 H59B 108.0 . .
C57 C60 C61 110.4(3) . .
C57 C60 H60A 109.6 . .
C61 C60 H60A 109.6 . .
C57 C60 H60B 109.6 . .
C61 C60 H60B 109.6 . .
H60A C60 H60B 108.1 . .
C62 C61 C66 110.4(4) . .
C62 C61 C60 109.0(6) . .
C66 C61 C60 111.0(5) . .
C62 C61 H61 108.8 . .
C66 C61 H61 108.8 . .
C60 C61 H61 108.8 . .
C61 C62 C63 110.5(4) . .
C61 C62 H62A 109.5 . .
C63 C62 H62A 109.5 . .
C61 C62 H62B 109.5 . .
C63 C62 H62B 109.5 . .
H62A C62 H62B 108.1 . .
C62 C63 C64 110.2(4) . .
C62 C63 C58 109.7(4) . .
C64 C63 C58 107.0(4) . .
C62 C63 H63 110.0 . .
C64 C63 H63 110.0 . .
C58 C63 H63 110.0 . .
C65 C64 C63 108.9(3) . .
C65 C64 H64A 109.9 . .
C63 C64 H64A 109.9 . .
C65 C64 H64B 109.9 . .
C63 C64 H64B 109.9 . .
H64A C64 H64B 108.3 . .
C64 C65 C66 110.7(4) . .
C64 C65 C59 108.8(3) . .
C66 C65 C59 108.4(3) . .
C64 C65 H65 109.6 . .
C66 C65 H65 109.6 . .
C59 C65 H65 109.6 . .
C61 C66 C65 109.6(4) . .
C61 C66 H66A 109.8 . .
C65 C66 H66A 109.8 . .
C61 C66 H66B 109.8 . .
C65 C66 H66B 109.8 . .
H66A C66 H66B 108.2 . .
N3 B1 N5 111.8(3) . .
N3 B1 N1 110.0(2) . .
N5 B1 N1 108.0(2) . .
N3 B1 Ba1 76.68(16) . .
N5 B1 Ba1 79.71(16) . .
N1 B1 Ba1 56.90(14) . .
N3 B1 H1B1 105.3 . .
N5 B1 H1B1 104.7 . .
N1 B1 H1B1 117.1 . .
Ba1 B1 H1B1 173.8 . .
C14 N1 N2 109.8(2) . .
C14 N1 B1 129.1(2) . .
N2 N1 B1 117.9(2) . .
C14 N1 Ba1 112.01(18) . .
N2 N1 Ba1 75.75(15) . .
B1 N1 Ba1 96.30(17) . .
C16 N2 N1 105.8(2) . .
C16 N2 Ba1 111.38(18) . .
N1 N2 Ba1 76.53(15) . .
C34 N3 N4 110.3(2) . .
C34 N3 B1 129.3(3) . .
N4 N3 B1 120.3(2) . .
C36 N4 N3 105.7(2) . .
C36 N4 Ba1 132.20(19) . .
N3 N4 Ba1 108.54(16) . .
C54 N5 N6 109.7(2) . .
C54 N5 B1 128.5(3) . .
N6 N5 B1 121.0(2) . .
C56 N6 N5 106.4(2) . .
C56 N6 Ba1 142.7(2) . .
N5 N6 Ba1 109.52(16) . .
C3 Al1 C1 108.66(16) . .
C3 Al1 C2 112.30(19) . .
C1 Al1 C2 104.25(16) . .
C3 Al1 C4 110.59(18) . .
C1 Al1 C4 107.79(15) . .
C2 Al1 C4 112.88(16) . .
C3 Al1 Ba1 137.77(12) . 2_565
C1 Al1 Ba1 113.53(11) . 2_565
C2 Al1 Ba1 55.42(11) . 2_565
C4 Al1 Ba1 57.93(11) . 2_565
N4 Ba1 N6 73.05(7) . .
N4 Ba1 N2 69.81(7) . .
N6 Ba1 N2 87.44(7) . .
N4 Ba1 N1 68.63(7) . .
N6 Ba1 N1 60.13(7) . .
N2 Ba1 N1 27.72(6) . .
N4 Ba1 C2 108.42(9) . 2_565
N6 Ba1 C2 177.45(9) . 2_565
N2 Ba1 C2 95.02(9) . 2_565
N1 Ba1 C2 122.26(9) . 2_565
N4 Ba1 C4 117.16(9) . 2_565
N6 Ba1 C4 111.91(9) . 2_565
N2 Ba1 C4 160.48(9) . 2_565
N1 Ba1 C4 169.43(8) . 2_565
C2 Ba1 C4 65.61(10) 2_565 2_565
N4 Ba1 B1 46.54(8) . .
N6 Ba1 B1 46.70(7) . .
N2 Ba1 B1 46.05(7) . .
N1 Ba1 B1 26.80(8) . .
C2 Ba1 B1 135.82(9) 2_565 .
C4 Ba1 B1 152.18(9) 2_565 .
N4 Ba1 Al1 120.03(5) . 2_565
N6 Ba1 Al1 144.59(5) . 2_565
N2 Ba1 Al1 127.57(5) . 2_565
N1 Ba1 Al1 153.58(5) . 2_565
C2 Ba1 Al1 32.89(7) 2_565 2_565
C4 Ba1 Al1 32.92(7) 2_565 2_565
B1 Ba1 Al1 164.57(6) . 2_565
N4 Ba1 H1C 175.0(7) . .
N6 Ba1 H1C 111.5(7) . .
N2 Ba1 H1C 107.7(8) . .
N1 Ba1 H1C 111.4(8) . .
C2 Ba1 H1C 67.1(7) 2_565 .
C4 Ba1 H1C 63.7(8) 2_565 .
B1 Ba1 H1C 134.9(8) . .
Al1 Ba1 H1C 57.6(8) 2_565 .

loop_
_geom_bond_atom_site_label_1
_geom_bond_atom_site_label_2
_geom_bond_distance
_geom_bond_site_symmetry_2
C1 Al1 2.011(4) .
C1 H1C 0.95(4) .
C1 H1A 0.86(4) .
C1 H1B 0.99(4) .
C2 Al1 2.018(4) .
C2 Ba1 3.060(4) 2_565
C2 H2C 0.94(4) .
C2 H2B 1.01(4) .
C2 H2A 0.97(5) .
C3 Al1 1.974(4) .
C3 H3A 0.9800 .
C3 H3B 0.9800 .
C3 H3C 0.9800 .
C4 Al1 2.019(4) .
C4 Ba1 3.149(4) 2_565
C4 H4C 1.10(3) .
C4 H4B 0.95(3) .
C4 H4A 0.93(3) .
C11 C13 1.527(5) .
C11 H11A 0.9800 .
C11 H11B 0.9800 .
C11 H11C 0.9800 .
C12 C13 1.532(5) .
C12 H12A 0.9800 .
C12 H12B 0.9800 .
C12 H12C 0.9800 .
C13 C14 1.506(4) .
C13 H13 1.0000 .
C14 C15 1.366(4) .
C14 N1 1.369(4) .
C15 C16 1.397(4) .
C15 H15 0.9500 .
C16 N2 1.331(4) .
C16 C17 1.508(4) .
C17 C18 1.533(5) .
C17 C20 1.537(4) .
C17 C19 1.540(4) .
C18 C25 1.532(4) .
C18 H18A 0.9900 .
C18 H18B 0.9900 .
C19 C23 1.542(5) .
C19 H19A 0.9900 .
C19 H19B 0.9900 .
C20 C21 1.543(4) .
C20 H20A 0.9900 .
C20 H20B 0.9900 .
C21 C26 1.507(5) .
C21 C22 1.517(5) .
C21 H21 1.0000 .
C22 C23 1.533(7) .
C22 H22A 0.9900 .
C22 H22B 0.9900 .
C23 C24 1.525(6) .
C23 H23 1.0000 .
C24 C25 1.523(5) .
C24 H24A 0.9900 .
C24 H24B 0.9900 .
C25 C26 1.520(5) .
C25 H25 1.0000 .
C26 H26A 0.9900 .
C26 H26B 0.9900 .
C31 C33 1.530(5) .
C31 H31A 0.9800 .
C31 H31B 0.9800 .
C31 H31C 0.9800 .
C32 C33 1.515(5) .
C32 H32A 0.9800 .
C32 H32B 0.9800 .
C32 H32C 0.9800 .
C33 C34 1.498(4) .
C33 H33 1.0000 .
C34 N3 1.356(4) .
C34 C35 1.377(4) .
C35 C36 1.396(4) .
C35 H35 0.9500 .
C36 N4 1.344(4) .
C36 C37 1.508(4) .
C37 C38 1.520(5) .
C37 C40 1.531(4) .
C37 C39 1.539(4) .
C38 C43 1.536(5) .
C38 H38A 0.9900 .
C38 H38B 0.9900 .
C39 C45 1.516(5) .
C39 H39A 0.9900 .
C39 H39B 0.9900 .
C40 C41 1.538(5) .
C40 H40A 0.9900 .
C40 H40B 0.9900 .
C41 C42 1.516(5) .
C41 C46 1.516(5) .
C41 H41 1.0000 .
C42 C43 1.534(6) .
C42 H42A 0.9900 .
C42 H42B 0.9900 .
C43 C44 1.515(7) .
C43 H43 1.0000 .
C44 C45 1.526(7) .
C44 H44A 0.9900 .
C44 H44B 0.9900 .
C45 C46 1.523(6) .
C45 H45 1.0000 .
C46 H46A 0.9900 .
C46 H46B 0.9900 .
C51 C53 1.529(5) .
C51 H51A 0.9800 .
C51 H51B 0.9800 .
C51 H51C 0.9800 .
C52 C53 1.525(5) .
C52 H52A 0.9800 .
C52 H52B 0.9800 .
C52 H52C 0.9800 .
C53 C54 1.508(4) .
C53 H53 1.0000 .
C54 N5 1.355(4) .
C54 C55 1.369(4) .
C55 C56 1.397(5) .
C55 H55 0.9500 .
C56 N6 1.336(4) .
C56 C57 1.508(4) .
C57 C60 1.517(5) .
C57 C59 1.522(5) .
C57 C58 1.535(5) .
C58 C63 1.563(6) .
C58 H58A 0.9900 .
C58 H58B 0.9900 .
C59 C65 1.552(5) .
C59 H59A 0.9900 .
C59 H59B 0.9900 .
C60 C61 1.534(5) .
C60 H60A 0.9900 .
C60 H60B 0.9900 .
C61 C62 1.464(10) .
C61 C66 1.474(8) .
C61 H61 1.0000 .
C62 C63 1.521(9) .
C62 H62A 0.9900 .
C62 H62B 0.9900 .
C63 C64 1.540(6) .
C63 H63 1.0000 .
C64 C65 1.491(6) .
C64 H64A 0.9900 .
C64 H64B 0.9900 .
C65 C66 1.530(6) .
C65 H65 1.0000 .
C66 H66A 0.9900 .
C66 H66B 0.9900 .
B1 N3 1.535(4) .
B1 N5 1.545(4) .
B1 N1 1.564(4) .
B1 Ba1 3.449(4) .
B1 H1B1 1.1200 .
N1 N2 1.390(3) .
N1 Ba1 2.907(3) .
N2 Ba1 2.897(3) .
N3 N4 1.380(3) .
N4 Ba1 2.739(2) .
N5 N6 1.382(3) .
N6 Ba1 2.806(2) .
Al1 Ba1 3.7153(10) 2_565
Ba1 H1C 2.83(4) .
